data_7034674
loop_
_publ_author_name
'Hill, Peter J.'
'Herrington, Thomas J.'
'Rees, Nicholas H.'
'White, Andrew J. P.'
'Ashley, Andrew E.'

_publ_section_title
;
 H2 activation by a highly electron-deficient aralkylated organoborane.
;
_journal_issue 19
_journal_name_full 'Dalton transactions (Cambridge, England : 2003)'
_journal_page_first 8984
_journal_page_last 8992
_journal_paper_doi 10.1039/c5dt00821b
_journal_volume 44
_journal_year 2015
_chemical_formula_moiety 'C39 H3 B F30, 1.5(C7 H8)'
_chemical_formula_sum 'C49.5 H15 B F30'
_chemical_formula_weight 1190.43
_chemical_name_systematic
; 
 ? 
;
_space_group_IT_number 14
_symmetry_cell_setting monoclinic
_symmetry_space_group_name_Hall '-P 2ybc'
_symmetry_space_group_name_H-M 'P 1 21/c 1'
_atom_sites_solution_hydrogens geom
_atom_sites_solution_primary direct
_atom_sites_solution_secondary difmap
_audit_creation_method SHELXL-97
_audit_update_record
;
2015-02-25 deposited with the CCDC.
2015-03-31 downloaded from the CCDC.
;
_cell_angle_alpha 90.00
_cell_angle_beta 92.764(3)
_cell_angle_gamma 90.00
_cell_formula_units_Z 4
_cell_length_a 24.3971(7)
_cell_length_b 12.6719(3)
_cell_length_c 14.5724(5)
_cell_measurement_reflns_used 14992
_cell_measurement_temperature 173
_cell_measurement_theta_max 32.7037
_cell_measurement_theta_min 2.9728
_cell_volume 4499.9(2)
_computing_cell_refinement 'CrysAlis RED, Oxford Diffraction Ltd'
_computing_data_collection 'CrysAlis CCD, Oxford Diffraction Ltd'
_computing_data_reduction 'CrysAlis RED, Oxford Diffraction Ltd'
_computing_molecular_graphics 'Bruker SHELXTL'
_computing_publication_material 'Bruker SHELXTL'
_computing_structure_refinement 'SHELXL-97 (Sheldrick, 1997)'
_computing_structure_solution 'SHELXS-97 (Sheldrick, 1990)'
_diffrn_ambient_temperature 173
_diffrn_detector_area_resol_mean 15.9825
_diffrn_measured_fraction_theta_full 0.991
_diffrn_measured_fraction_theta_max 0.906
_diffrn_measurement_device_type 'OD Xcalibur 3'
_diffrn_measurement_method 'omega scans'
_diffrn_radiation_monochromator graphite
_diffrn_radiation_source 'Enhance (Mo) X-ray Source'
_diffrn_radiation_type MoK\a
_diffrn_radiation_wavelength 0.71073
_diffrn_reflns_av_R_equivalents 0.0437
_diffrn_reflns_av_sigmaI/netI 0.0490
_diffrn_reflns_limit_h_max 36
_diffrn_reflns_limit_h_min -27
_diffrn_reflns_limit_k_max 17
_diffrn_reflns_limit_k_min -18
_diffrn_reflns_limit_l_max 15
_diffrn_reflns_limit_l_min -21
_diffrn_reflns_number 50254
_diffrn_reflns_theta_full 31.00
_diffrn_reflns_theta_max 32.78
_diffrn_reflns_theta_min 2.98
_exptl_absorpt_coefficient_mu 0.189
_exptl_absorpt_correction_T_max 0.973
_exptl_absorpt_correction_T_min 0.927
_exptl_absorpt_correction_type analytical
_exptl_absorpt_process_details
; 
CrysAlisPro, Agilent Technologies, 
Version 1.171.35.15 (release 03-08-2011 CrysAlis171 .NET) 
(compiled Aug  3 2011,13:03:54) 
Analytical numeric absorption correction using a multifaceted crystal 
model based on expressions derived by R.C. Clark & J.S. Reid. 
(Clark, R. C. & Reid, J. S. (1995). Acta Cryst. A51, 887-897) 
;
_exptl_crystal_colour Colourless
_exptl_crystal_density_diffrn 1.757
_exptl_crystal_density_method 'not measured'
_exptl_crystal_description plates
_exptl_crystal_F_000 2348
_exptl_crystal_size_max 0.48
_exptl_crystal_size_mid 0.44
_exptl_crystal_size_min 0.14
_refine_diff_density_max 0.457
_refine_diff_density_min -0.440
_refine_diff_density_rms 0.088
_refine_ls_extinction_method none
_refine_ls_goodness_of_fit_ref 1.043
_refine_ls_hydrogen_treatment constr
_refine_ls_matrix_type full
_refine_ls_number_parameters 753
_refine_ls_number_reflns 15102
_refine_ls_number_restraints 126
_refine_ls_restrained_S_all 1.043
_refine_ls_R_factor_all 0.1244
_refine_ls_R_factor_gt 0.0878
_refine_ls_shift/su_max 0.001
_refine_ls_shift/su_mean 0.000
_refine_ls_structure_factor_coef Fsqd
_refine_ls_weighting_details 'calc w=1/[\s^2^(Fo^2^)+(0.1016P)^2^+6.9226P] where P=(Fo^2^+2Fc^2^)/3'
_refine_ls_weighting_scheme calc
_refine_ls_wR_factor_gt 0.2337
_refine_ls_wR_factor_ref 0.2535
_reflns_number_gt 10074
_reflns_number_total 15102
_reflns_threshold_expression >2sigma(I)
_cod_data_source_file c5dt00821b2.cif
_cod_data_source_block 1
_cod_depositor_comments
;
The following automatic conversions were performed:

'_symmetry_cell_setting' value 'Monoclinic' changed to 'monoclinic'
according to
/usr/data/users/saulius/crontab/automatic-downloads/rss-feeds/RSC/lib/dictionaries/cif_core.dic
dictionary named 'cif_core.dic' version 2.4.2 from 2011-04-26.

Automatic conversion script
Id: cif_fix_values 3143 2015-03-26 13:38:13Z robertas 

 Adding full bibliography for 7034674.cif.
;
_cod_original_sg_symbol_H-M P2(1)/c
_cod_original_formula_sum 'C49.50 H15 B F30'
_cod_database_code 7034674

loop_
_symmetry_equiv_pos_as_xyz
'x, y, z'
'-x, y+1/2, -z+1/2'
'-x, -y, -z'
'x, -y-1/2, z-1/2'

loop_
_atom_site_label
_atom_site_type_symbol
_atom_site_fract_x
_atom_site_fract_y
_atom_site_fract_z
_atom_site_U_iso_or_equiv
_atom_site_adp_type
_atom_site_occupancy
_atom_site_symmetry_multiplicity
_atom_site_calc_flag
_atom_site_refinement_flags
_atom_site_disorder_assembly
_atom_site_disorder_group
B1 B 0.19945(12) 0.5410(2) 0.37748(19) 0.0245(5) Uani 1 1 d . . .
C1 C 0.19085(10) 0.65933(19) 0.41236(17) 0.0243(4) Uani 1 1 d . . .
H1A H 0.2080 0.6555 0.4760 0.029 Uiso 1 1 calc R . .
C2 C 0.14731(11) 0.4645(2) 0.38921(18) 0.0263(5) Uani 1 1 d . . .
H2A H 0.1335 0.4855 0.4501 0.032 Uiso 1 1 calc R . .
C3 C 0.25652(11) 0.4944(2) 0.34701(17) 0.0263(5) Uani 1 1 d . . .
H3A H 0.2475 0.4594 0.2867 0.032 Uiso 1 1 calc R . .
C4 C 0.22152(10) 0.75311(19) 0.37308(18) 0.0246(4) Uani 1 1 d . . .
C5 C 0.23080(11) 0.7660(2) 0.28074(18) 0.0280(5) Uani 1 1 d . . .
F5 F 0.21352(8) 0.69294(14) 0.21956(12) 0.0357(4) Uani 1 1 d . . .
C6 C 0.25863(12) 0.8524(2) 0.2479(2) 0.0336(6) Uani 1 1 d . . .
F6 F 0.26848(9) 0.86019(18) 0.15901(14) 0.0493(5) Uani 1 1 d . . .
C7 C 0.27738(13) 0.9292(2) 0.3089(2) 0.0373(6) Uani 1 1 d . . .
F7 F 0.30444(11) 1.01308(18) 0.27791(18) 0.0605(6) Uani 1 1 d . . .
C8 C 0.26809(13) 0.9197(2) 0.4012(2) 0.0354(6) Uani 1 1 d . . .
F8 F 0.28521(10) 0.99486(17) 0.45984(17) 0.0567(6) Uani 1 1 d . . .
C9 C 0.24045(11) 0.8319(2) 0.43159(19) 0.0287(5) Uani 1 1 d . . .
F9 F 0.23156(9) 0.82557(15) 0.52169(13) 0.0412(4) Uani 1 1 d . . .
C10 C 0.13220(10) 0.69293(18) 0.43171(18) 0.0247(4) Uani 1 1 d . . .
C11 C 0.09642(12) 0.7351(2) 0.36414(19) 0.0287(5) Uani 1 1 d . . .
F11 F 0.11278(8) 0.74536(15) 0.27773(12) 0.0378(4) Uani 1 1 d . . .
C12 C 0.04321(12) 0.7632(2) 0.3813(2) 0.0335(6) Uani 1 1 d . . .
F12 F 0.00960(9) 0.80050(18) 0.31374(16) 0.0500(5) Uani 1 1 d . . .
C13 C 0.02498(12) 0.7533(2) 0.4692(2) 0.0349(6) Uani 1 1 d . . .
F13 F -0.02607(8) 0.78232(19) 0.48720(18) 0.0546(6) Uani 1 1 d . . .
C14 C 0.05957(12) 0.7126(2) 0.5381(2) 0.0337(6) Uani 1 1 d . . .
F14 F 0.04163(8) 0.70558(19) 0.62306(14) 0.0483(5) Uani 1 1 d . . .
C15 C 0.11243(11) 0.6830(2) 0.51883(19) 0.0290(5) Uani 1 1 d . . .
F15 F 0.14449(8) 0.64337(16) 0.58779(12) 0.0403(4) Uani 1 1 d . . .
C16 C 0.09909(11) 0.4899(2) 0.3216(2) 0.0295(5) Uani 1 1 d . . .
C17 C 0.10531(12) 0.5141(2) 0.2300(2) 0.0331(6) Uani 1 1 d . . .
F17 F 0.15558(8) 0.52095(14) 0.19760(13) 0.0377(4) Uani 1 1 d . . .
C18 C 0.06045(16) 0.5356(2) 0.1704(3) 0.0450(8) Uani 1 1 d . . .
F18 F 0.06841(11) 0.55802(18) 0.08221(17) 0.0616(7) Uani 1 1 d . . .
C19 C 0.00886(16) 0.5356(3) 0.2027(3) 0.0546(11) Uani 1 1 d . . .
F19 F -0.03465(11) 0.5565(2) 0.1458(2) 0.0839(10) Uani 1 1 d . . .
C20 C 0.00084(13) 0.5127(3) 0.2933(3) 0.0504(10) Uani 1 1 d . . .
F20 F -0.04964(9) 0.5137(2) 0.3260(3) 0.0792(9) Uani 1 1 d . . .
C21 C 0.04586(12) 0.4881(2) 0.3512(3) 0.0385(7) Uani 1 1 d . . .
F21 F 0.03727(8) 0.46404(19) 0.43923(16) 0.0513(5) Uani 1 1 d . . .
C22 C 0.15386(11) 0.3450(2) 0.3974(2) 0.0287(5) Uani 1 1 d . . .
C23 C 0.16719(12) 0.2796(2) 0.3253(2) 0.0341(6) Uani 1 1 d . . .
F23 F 0.17908(9) 0.32142(15) 0.24436(14) 0.0460(5) Uani 1 1 d . . .
C24 C 0.16852(14) 0.1705(2) 0.3328(3) 0.0431(7) Uani 1 1 d . . .
F24 F 0.18098(12) 0.11092(17) 0.2616(2) 0.0699(8) Uani 1 1 d . . .
C25 C 0.15711(13) 0.1247(2) 0.4157(3) 0.0472(9) Uani 1 1 d . . .
F25 F 0.15685(10) 0.01904(17) 0.4233(2) 0.0714(8) Uani 1 1 d . . .
C26 C 0.14423(13) 0.1857(3) 0.4886(3) 0.0439(8) Uani 1 1 d . . .
F26 F 0.13263(11) 0.1418(2) 0.56887(18) 0.0646(7) Uani 1 1 d . . .
C27 C 0.14253(12) 0.2945(2) 0.4793(2) 0.0358(6) Uani 1 1 d . . .
F27 F 0.12919(10) 0.35157(18) 0.55234(14) 0.0501(5) Uani 1 1 d . . .
C28 C 0.27906(10) 0.4057(2) 0.40897(18) 0.0257(5) Uani 1 1 d . . .
C29 C 0.31319(11) 0.3284(2) 0.3749(2) 0.0299(5) Uani 1 1 d . . .
F29 F 0.32629(8) 0.33335(16) 0.28691(14) 0.0420(4) Uani 1 1 d . . .
C30 C 0.33355(12) 0.2463(2) 0.4290(2) 0.0358(6) Uani 1 1 d . . .
F30 F 0.36611(9) 0.17394(16) 0.39242(17) 0.0502(5) Uani 1 1 d . . .
C31 C 0.32071(12) 0.2395(2) 0.5195(2) 0.0357(6) Uani 1 1 d . . .
F31 F 0.33971(9) 0.16037(16) 0.57183(17) 0.0527(5) Uani 1 1 d . . .
C32 C 0.28768(12) 0.3156(2) 0.5565(2) 0.0334(6) Uani 1 1 d . . .
F32 F 0.27442(10) 0.30969(18) 0.64435(14) 0.0497(5) Uani 1 1 d . . .
C33 C 0.26769(11) 0.3969(2) 0.50083(18) 0.0275(5) Uani 1 1 d . . .
F33 F 0.23452(7) 0.46862(14) 0.53831(12) 0.0344(4) Uani 1 1 d . . .
C34 C 0.30258(11) 0.5713(2) 0.32721(19) 0.0289(5) Uani 1 1 d . . .
C35 C 0.31859(14) 0.5865(2) 0.2375(2) 0.0369(6) Uani 1 1 d . . .
F35 F 0.29494(10) 0.53132(17) 0.16845(13) 0.0491(5) Uani 1 1 d . . .
C36 C 0.35841(16) 0.6603(3) 0.2171(3) 0.0480(9) Uani 1 1 d . . .
F36 F 0.37121(12) 0.6764(2) 0.13034(18) 0.0704(8) Uani 1 1 d . . .
C37 C 0.38381(15) 0.7189(3) 0.2868(3) 0.0495(9) Uani 1 1 d . . .
F37 F 0.42127(12) 0.7914(2) 0.2672(2) 0.0754(8) Uani 1 1 d . . .
C38 C 0.36959(13) 0.7047(3) 0.3765(3) 0.0407(7) Uani 1 1 d . . .
F38 F 0.39283(10) 0.7621(2) 0.44420(18) 0.0590(6) Uani 1 1 d . . .
C39 C 0.32923(11) 0.6311(2) 0.3944(2) 0.0310(5) Uani 1 1 d . . .
F39 F 0.31446(7) 0.62231(15) 0.48211(12) 0.0361(4) Uani 1 1 d . . .
C40 C 0.4807(4) 0.3340(9) 0.3958(6) 0.096(3) Uani 0.747(13) 1 d PDU A 1
H40A H 0.5208 0.3391 0.3999 0.144 Uiso 0.747(13) 1 calc PR A 1
H40B H 0.4658 0.3859 0.3515 0.144 Uiso 0.747(13) 1 calc PR A 1
H40C H 0.4699 0.2629 0.3756 0.144 Uiso 0.747(13) 1 calc PR A 1
C41 C 0.45876(19) 0.3554(5) 0.4881(3) 0.0520(14) Uani 0.747(13) 1 d PGDU A 1
C42 C 0.46692(18) 0.2829(3) 0.5590(5) 0.0550(15) Uani 0.747(13) 1 d PGDU A 1
H42A H 0.4870 0.2200 0.5493 0.066 Uiso 0.747(13) 1 calc PR A 1
C43 C 0.4457(3) 0.3025(5) 0.6442(4) 0.074(2) Uani 0.747(13) 1 d PGDU A 1
H43A H 0.4513 0.2529 0.6927 0.089 Uiso 0.747(13) 1 calc PR A 1
C44 C 0.4163(2) 0.3945(7) 0.6585(3) 0.075(2) Uani 0.747(13) 1 d PGDU A 1
H44A H 0.4018 0.4079 0.7167 0.090 Uiso 0.747(13) 1 calc PR A 1
C45 C 0.4081(2) 0.4670(4) 0.5875(6) 0.079(2) Uani 0.747(13) 1 d PGDU A 1
H45A H 0.3880 0.5299 0.5973 0.095 Uiso 0.747(13) 1 calc PR A 1
C46 C 0.4294(2) 0.4474(4) 0.5023(4) 0.0596(17) Uani 0.747(13) 1 d PGDU A 1
H46A H 0.4238 0.4970 0.4539 0.071 Uiso 0.747(13) 1 calc PR A 1
C40' C 0.4614(13) 0.411(3) 0.3786(12) 0.141(15) Uiso 0.253(13) 1 d PD A 2
H40D H 0.5010 0.4142 0.3707 0.212 Uiso 0.253(13) 1 calc PR A 2
H40E H 0.4443 0.4772 0.3588 0.212 Uiso 0.253(13) 1 calc PR A 2
H40F H 0.4457 0.3526 0.3414 0.212 Uiso 0.253(13) 1 calc PR A 2
C41' C 0.4511(7) 0.3916(16) 0.4776(8) 0.066(5) Uiso 0.253(13) 1 d PGDU A 2
C42' C 0.4692(6) 0.2986(13) 0.5196(15) 0.062(4) Uiso 0.253(13) 1 d PGDU A 2
H42B H 0.4881 0.2475 0.4855 0.074 Uiso 0.253(13) 1 calc PR A 2
C43' C 0.4597(8) 0.2806(11) 0.6116(15) 0.078(6) Uiso 0.253(13) 1 d PGDU A 2
H43B H 0.4721 0.2170 0.6403 0.094 Uiso 0.253(13) 1 calc PR A 2
C44' C 0.4321(9) 0.3554(15) 0.6615(8) 0.070(5) Uiso 0.253(13) 1 d PGDU A 2
H44B H 0.4256 0.3430 0.7244 0.084 Uiso 0.253(13) 1 calc PR A 2
C45' C 0.4139(8) 0.4483(12) 0.6195(12) 0.059(5) Uiso 0.253(13) 1 d PGDU A 2
H45B H 0.3950 0.4995 0.6536 0.070 Uiso 0.253(13) 1 calc PR A 2
C46' C 0.4234(7) 0.4664(11) 0.5275(12) 0.056(5) Uiso 0.253(13) 1 d PGDU A 2
H46B H 0.4110 0.5300 0.4988 0.068 Uiso 0.253(13) 1 calc PR A 2
C50 C 0.4740(6) -0.0024(9) 0.6653(7) 0.106(5) Uani 0.50 1 d PD B -1
H50A H 0.4363 0.0226 0.6707 0.159 Uiso 0.50 1 calc PR B -1
H50B H 0.4992 0.0440 0.7008 0.159 Uiso 0.50 1 calc PR B -1
H50C H 0.4773 -0.0745 0.6892 0.159 Uiso 0.50 1 calc PR B -1
C51 C 0.4880(3) -0.0011(5) 0.5673(4) 0.067(3) Uani 0.50 1 d PGD B -1
C52 C 0.4471(3) -0.0037(6) 0.4975(5) 0.058(3) Uani 0.50 1 d PGD B -1
H52A H 0.4096 -0.0065 0.5123 0.070 Uiso 0.50 1 calc PR B -1
C53 C 0.4611(6) -0.0022(8) 0.4062(4) 0.086(5) Uani 0.50 1 d PGD B -1
H53A H 0.4331 -0.0040 0.3585 0.103 Uiso 0.50 1 calc PR B -1
C54 C 0.5159(6) 0.0019(9) 0.3846(5) 0.106(6) Uani 0.50 1 d PGDU B -1
H54A H 0.5254 0.0029 0.3222 0.127 Uiso 0.50 1 calc PR B -1
C55 C 0.5568(4) 0.0044(8) 0.4544(8) 0.091(5) Uani 0.50 1 d PGDU B -1
H55A H 0.5943 0.0072 0.4396 0.109 Uiso 0.50 1 calc PR B -1
C56 C 0.5428(3) 0.0030(6) 0.5457(7) 0.076(5) Uani 0.50 1 d PGDU B -1
H56A H 0.5708 0.0047 0.5934 0.091 Uiso 0.50 1 calc PR B -1

loop_
_atom_site_aniso_label
_atom_site_aniso_U_11
_atom_site_aniso_U_22
_atom_site_aniso_U_33
_atom_site_aniso_U_23
_atom_site_aniso_U_13
_atom_site_aniso_U_12
B1 0.0341(13) 0.0230(11) 0.0165(11) 0.0018(9) 0.0030(9) 0.0012(9)
C1 0.0315(11) 0.0224(10) 0.0193(11) 0.0015(8) 0.0042(8) -0.0004(8)
C2 0.0317(12) 0.0246(11) 0.0228(11) -0.0005(9) 0.0041(9) -0.0005(9)
C3 0.0334(12) 0.0269(11) 0.0188(11) -0.0008(8) 0.0039(9) 0.0028(9)
C4 0.0291(11) 0.0224(10) 0.0227(11) 0.0001(8) 0.0036(8) -0.0015(8)
C5 0.0341(12) 0.0277(11) 0.0224(12) -0.0010(9) 0.0031(9) -0.0026(9)
F5 0.0501(10) 0.0351(8) 0.0220(8) -0.0049(6) 0.0023(7) -0.0031(7)
C6 0.0388(14) 0.0363(14) 0.0263(13) 0.0086(10) 0.0093(10) -0.0026(11)
F6 0.0664(13) 0.0535(12) 0.0290(10) 0.0116(8) 0.0130(9) -0.0079(10)
C7 0.0428(15) 0.0290(13) 0.0408(16) 0.0086(11) 0.0098(12) -0.0085(11)
F7 0.0758(15) 0.0469(12) 0.0599(15) 0.0132(10) 0.0143(12) -0.0277(11)
C8 0.0420(15) 0.0276(12) 0.0366(15) -0.0034(11) 0.0035(11) -0.0092(11)
F8 0.0763(15) 0.0420(11) 0.0520(14) -0.0129(9) 0.0072(11) -0.0263(10)
C9 0.0363(13) 0.0278(12) 0.0223(12) -0.0008(9) 0.0051(9) -0.0016(9)
F9 0.0604(11) 0.0402(9) 0.0236(8) -0.0056(7) 0.0072(8) -0.0094(8)
C10 0.0325(12) 0.0195(10) 0.0225(11) 0.0002(8) 0.0053(9) -0.0006(8)
C11 0.0391(13) 0.0229(11) 0.0243(12) -0.0005(9) 0.0047(10) 0.0019(9)
F11 0.0467(10) 0.0422(9) 0.0248(8) 0.0066(7) 0.0040(7) 0.0056(7)
C12 0.0352(13) 0.0265(12) 0.0387(16) -0.0021(10) 0.0002(11) 0.0062(10)
F12 0.0467(11) 0.0513(12) 0.0511(13) 0.0090(9) -0.0050(9) 0.0168(9)
C13 0.0304(12) 0.0312(13) 0.0436(17) -0.0076(11) 0.0090(11) 0.0016(10)
F13 0.0363(10) 0.0593(13) 0.0694(16) -0.0091(11) 0.0146(9) 0.0094(9)
C14 0.0374(14) 0.0372(14) 0.0275(13) -0.0081(11) 0.0115(10) -0.0059(11)
F14 0.0480(11) 0.0662(13) 0.0321(10) -0.0097(9) 0.0169(8) -0.0078(9)
C15 0.0347(13) 0.0281(11) 0.0245(12) -0.0020(9) 0.0039(9) -0.0024(9)
F15 0.0443(10) 0.0539(11) 0.0228(8) 0.0057(7) 0.0033(7) -0.0022(8)
C16 0.0327(12) 0.0213(10) 0.0344(14) -0.0019(9) -0.0008(10) 0.0003(9)
C17 0.0419(15) 0.0205(11) 0.0362(15) 0.0002(10) -0.0055(11) -0.0009(10)
F17 0.0492(10) 0.0342(8) 0.0299(9) 0.0033(7) 0.0022(7) -0.0033(7)
C18 0.062(2) 0.0263(13) 0.0449(19) 0.0040(12) -0.0205(15) -0.0005(12)
F18 0.0902(17) 0.0450(12) 0.0467(13) 0.0115(10) -0.0268(12) -0.0006(11)
C19 0.0455(18) 0.0320(15) 0.083(3) 0.0019(16) -0.0274(18) 0.0025(13)
F19 0.0642(16) 0.0674(17) 0.115(3) 0.0122(16) -0.0477(16) 0.0065(13)
C20 0.0310(15) 0.0337(15) 0.086(3) -0.0101(17) -0.0037(16) 0.0031(12)
F20 0.0323(11) 0.0731(17) 0.132(3) -0.0133(17) 0.0036(13) 0.0059(11)
C21 0.0334(14) 0.0303(13) 0.0520(19) -0.0091(12) 0.0053(12) -0.0004(10)
F21 0.0423(10) 0.0595(13) 0.0538(13) -0.0132(10) 0.0188(9) -0.0078(9)
C22 0.0302(12) 0.0242(11) 0.0317(13) 0.0048(9) 0.0014(9) -0.0017(9)
C23 0.0372(14) 0.0265(12) 0.0389(16) 0.0012(11) 0.0063(11) 0.0012(10)
F23 0.0714(13) 0.0331(9) 0.0348(10) -0.0032(7) 0.0178(9) 0.0012(8)
C24 0.0407(16) 0.0267(13) 0.063(2) -0.0008(13) 0.0138(14) 0.0038(11)
F24 0.0892(18) 0.0303(10) 0.093(2) -0.0142(11) 0.0372(15) 0.0071(10)
C25 0.0363(15) 0.0267(13) 0.079(3) 0.0170(15) 0.0047(15) 0.0048(11)
F25 0.0637(14) 0.0271(10) 0.125(3) 0.0244(12) 0.0164(15) 0.0080(9)
C26 0.0382(15) 0.0431(17) 0.050(2) 0.0221(15) -0.0046(13) -0.0051(12)
F26 0.0740(15) 0.0608(14) 0.0583(15) 0.0378(12) -0.0053(12) -0.0133(12)
C27 0.0366(14) 0.0384(14) 0.0324(15) 0.0072(11) 0.0002(11) -0.0068(11)
F27 0.0721(14) 0.0509(11) 0.0279(10) 0.0052(8) 0.0078(9) -0.0165(10)
C28 0.0297(11) 0.0246(11) 0.0227(11) -0.0004(9) -0.0001(9) 0.0005(9)
C29 0.0333(13) 0.0286(12) 0.0277(13) -0.0045(10) 0.0006(10) 0.0007(9)
F29 0.0501(10) 0.0437(10) 0.0327(10) -0.0067(8) 0.0088(8) 0.0104(8)
C30 0.0322(13) 0.0260(12) 0.0489(18) -0.0033(11) -0.0024(11) 0.0043(10)
F30 0.0534(12) 0.0354(10) 0.0621(14) -0.0070(9) 0.0038(10) 0.0159(8)
C31 0.0376(14) 0.0265(12) 0.0422(17) 0.0053(11) -0.0064(12) -0.0004(10)
F31 0.0628(13) 0.0347(10) 0.0597(15) 0.0135(9) -0.0068(10) 0.0087(9)
C32 0.0400(14) 0.0344(13) 0.0256(13) 0.0053(10) -0.0013(10) -0.0025(11)
F32 0.0668(13) 0.0522(12) 0.0302(10) 0.0139(8) 0.0035(9) 0.0070(10)
C33 0.0303(12) 0.0275(11) 0.0247(12) 0.0014(9) -0.0001(9) -0.0002(9)
F33 0.0457(9) 0.0341(8) 0.0239(8) -0.0002(6) 0.0072(7) 0.0061(7)
C34 0.0319(12) 0.0300(12) 0.0257(12) 0.0033(9) 0.0095(9) 0.0035(9)
C35 0.0483(16) 0.0354(14) 0.0281(14) 0.0026(11) 0.0131(12) 0.0066(12)
F35 0.0737(14) 0.0520(12) 0.0227(9) -0.0024(8) 0.0130(9) 0.0081(10)
C36 0.057(2) 0.0461(17) 0.0431(19) 0.0112(14) 0.0304(16) 0.0070(15)
F36 0.0946(19) 0.0742(16) 0.0462(14) 0.0151(12) 0.0427(13) 0.0009(14)
C37 0.0451(17) 0.0484(18) 0.057(2) 0.0078(16) 0.0258(16) -0.0056(14)
F37 0.0728(16) 0.0711(17) 0.086(2) 0.0135(15) 0.0364(15) -0.0248(13)
C38 0.0379(15) 0.0391(15) 0.0458(19) 0.0002(13) 0.0088(13) -0.0039(12)
F38 0.0525(12) 0.0604(14) 0.0644(16) -0.0091(11) 0.0055(10) -0.0223(10)
C39 0.0304(12) 0.0333(13) 0.0299(13) 0.0033(10) 0.0082(10) 0.0023(10)
F39 0.0404(9) 0.0419(9) 0.0262(8) -0.0017(7) 0.0034(7) -0.0046(7)
C40 0.092(5) 0.123(7) 0.075(5) -0.027(4) 0.028(4) -0.043(5)
C41 0.052(3) 0.046(3) 0.058(3) 0.001(2) -0.001(2) -0.012(2)
C42 0.059(3) 0.048(3) 0.058(4) 0.006(2) 0.002(2) -0.003(2)
C43 0.079(4) 0.084(5) 0.058(4) 0.014(4) 0.000(3) -0.004(4)
C44 0.059(4) 0.100(6) 0.067(4) -0.024(4) -0.002(3) -0.001(4)
C45 0.054(3) 0.075(4) 0.107(7) -0.029(4) -0.019(4) 0.008(3)
C46 0.056(3) 0.047(3) 0.074(4) -0.001(3) -0.015(3) -0.002(2)
C50 0.174(16) 0.072(8) 0.068(9) 0.000(7) -0.022(9) 0.006(9)
C51 0.073(6) 0.032(4) 0.094(9) 0.008(5) -0.021(6) 0.004(4)
C52 0.062(6) 0.046(5) 0.066(8) 0.004(5) -0.009(5) -0.001(4)
C53 0.104(10) 0.046(6) 0.107(12) 0.003(7) 0.001(8) 0.010(6)
C54 0.181(15) 0.061(7) 0.079(10) 0.011(8) 0.038(11) 0.004(8)
C55 0.074(7) 0.060(6) 0.141(13) 0.021(9) 0.023(8) 0.016(5)
C56 0.058(6) 0.036(5) 0.132(14) 0.010(7) -0.003(8) 0.004(4)

loop_
_atom_type_symbol
_atom_type_description
_atom_type_scat_dispersion_real
_atom_type_scat_dispersion_imag
_atom_type_scat_source
C C 0.0033 0.0016 'International Tables Vol C Tables 4.2.6.8 and 6.1.1.4'
H H 0.0000 0.0000 'International Tables Vol C Tables 4.2.6.8 and 6.1.1.4'
B B 0.0013 0.0007 'International Tables Vol C Tables 4.2.6.8 and 6.1.1.4'
F F 0.0171 0.0103 'International Tables Vol C Tables 4.2.6.8 and 6.1.1.4'

loop_
_geom_angle_atom_site_label_1
_geom_angle_atom_site_label_2
_geom_angle_atom_site_label_3
_geom_angle
C3 B1 C1 124.4(2)
C3 B1 C2 120.6(2)
C1 B1 C2 114.4(2)
C4 C1 C10 109.32(19)
C4 C1 B1 122.3(2)
C10 C1 B1 117.2(2)
C22 C2 C16 109.5(2)
C22 C2 B1 121.6(2)
C16 C2 B1 112.9(2)
C34 C3 C28 109.5(2)
C34 C3 B1 118.5(2)
C28 C3 B1 113.7(2)
C9 C4 C5 116.7(2)
C9 C4 C1 119.1(2)
C5 C4 C1 124.1(2)
F5 C5 C4 120.3(2)
F5 C5 C6 117.4(2)
C4 C5 C6 122.3(2)
F6 C6 C7 120.3(2)
F6 C6 C5 120.6(3)
C7 C6 C5 119.1(3)
F7 C7 C8 120.3(3)
F7 C7 C6 119.7(3)
C8 C7 C6 120.1(2)
F8 C8 C7 120.1(3)
F8 C8 C9 120.7(3)
C7 C8 C9 119.2(3)
F9 C9 C4 119.7(2)
F9 C9 C8 117.7(2)
C4 C9 C8 122.5(3)
C15 C10 C11 116.7(2)
C15 C10 C1 120.9(2)
C11 C10 C1 122.4(2)
F11 C11 C12 117.9(3)
F11 C11 C10 119.7(2)
C12 C11 C10 122.3(3)
F12 C12 C11 120.5(3)
F12 C12 C13 120.1(3)
C11 C12 C13 119.4(3)
F13 C13 C14 120.2(3)
F13 C13 C12 120.1(3)
C14 C13 C12 119.7(3)
F14 C14 C13 118.9(3)
F14 C14 C15 121.3(3)
C13 C14 C15 119.8(3)
F15 C15 C14 117.7(2)
F15 C15 C10 120.3(2)
C14 C15 C10 122.0(3)
C17 C16 C21 116.8(3)
C17 C16 C2 123.4(2)
C21 C16 C2 119.9(3)
F17 C17 C16 120.0(2)
F17 C17 C18 118.2(3)
C16 C17 C18 121.7(3)
F18 C18 C19 120.6(3)
F18 C18 C17 119.7(4)
C19 C18 C17 119.7(4)
F19 C19 C18 120.2(4)
F19 C19 C20 119.3(4)
C18 C19 C20 120.5(3)
F20 C20 C19 120.9(4)
F20 C20 C21 120.0(4)
C19 C20 C21 119.1(3)
F21 C21 C20 118.4(3)
F21 C21 C16 119.4(3)
C20 C21 C16 122.2(4)
C23 C22 C27 115.9(3)
C23 C22 C2 124.1(2)
C27 C22 C2 119.9(3)
F23 C23 C24 117.4(3)
F23 C23 C22 119.9(2)
C24 C23 C22 122.7(3)
F24 C24 C25 120.5(3)
F24 C24 C23 120.6(3)
C25 C24 C23 118.9(3)
F25 C25 C26 120.0(4)
F25 C25 C24 119.5(4)
C26 C25 C24 120.5(3)
F26 C26 C25 120.8(3)
F26 C26 C27 119.5(4)
C25 C26 C27 119.7(3)
F27 C27 C26 117.8(3)
F27 C27 C22 119.9(3)
C26 C27 C22 122.3(3)
C33 C28 C29 116.0(2)
C33 C28 C3 123.2(2)
C29 C28 C3 120.8(2)
F29 C29 C30 119.1(2)
F29 C29 C28 118.9(2)
C30 C29 C28 122.1(3)
F30 C30 C31 120.4(3)
F30 C30 C29 119.4(3)
C31 C30 C29 120.1(3)
F31 C31 C30 120.6(3)
F31 C31 C32 119.7(3)
C30 C31 C32 119.7(3)
F32 C32 C31 120.5(3)
F32 C32 C33 120.5(3)
C31 C32 C33 119.1(3)
F33 C33 C28 119.3(2)
F33 C33 C32 117.7(2)
C28 C33 C32 123.0(3)
C39 C34 C35 116.6(3)
C39 C34 C3 122.9(2)
C35 C34 C3 120.5(3)
F35 C35 C36 118.2(3)
F35 C35 C34 120.3(3)
C36 C35 C34 121.5(3)
F36 C36 C37 119.9(3)
F36 C36 C35 120.2(4)
C37 C36 C35 119.8(3)
F37 C37 C38 119.9(4)
F37 C37 C36 120.0(3)
C38 C37 C36 120.1(3)
F38 C38 C37 120.9(3)
F38 C38 C39 120.5(3)
C37 C38 C39 118.6(3)
F39 C39 C34 119.4(2)
F39 C39 C38 117.2(3)
C34 C39 C38 123.4(3)
C42 C41 C46 120.0
C42 C41 C40 120.3(5)
C46 C41 C40 119.7(5)
C41 C42 C43 120.0
C44 C43 C42 120.0
C45 C44 C43 120.0
C44 C45 C46 120.0
C45 C46 C41 120.0
C42' C41' C46' 120.0
C42' C41' C40' 119.7(8)
C46' C41' C40' 120.3(8)
C41' C42' C43' 120.0
C42' C43' C44' 120.0
C43' C44' C45' 120.0
C46' C45' C44' 120.0
C45' C46' C41' 120.0
C52 C51 C56 120.0
C52 C51 C50 120.9(7)
C56 C51 C50 119.1(7)
C51 C52 C53 120.0
C54 C53 C52 120.0
C53 C54 C55 120.0
C56 C55 C54 120.0
C55 C56 C51 120.0

loop_
_geom_bond_atom_site_label_1
_geom_bond_atom_site_label_2
_geom_bond_distance
B1 C3 1.595(4)
B1 C1 1.600(4)
B1 C2 1.615(4)
C1 C4 1.530(3)
C1 C10 1.532(4)
C2 C22 1.527(4)
C2 C16 1.532(4)
C3 C34 1.525(4)
C3 C28 1.527(4)
C4 C9 1.378(4)
C4 C5 1.385(4)
C5 F5 1.339(3)
C5 C6 1.386(4)
C6 F6 1.332(3)
C6 C7 1.381(5)
C7 F7 1.341(3)
C7 C8 1.380(4)
C8 F8 1.334(3)
C8 C9 1.384(4)
C9 F9 1.343(3)
C10 C15 1.385(4)
C10 C11 1.391(4)
C11 F11 1.346(3)
C11 C12 1.380(4)
C12 F12 1.336(4)
C12 C13 1.382(4)
C13 F13 1.337(3)
C13 C14 1.379(5)
C14 F14 1.336(3)
C14 C15 1.385(4)
C15 F15 1.341(3)
C16 C17 1.385(4)
C16 C21 1.388(4)
C17 F17 1.338(4)
C17 C18 1.391(4)
C18 F18 1.339(5)
C18 C19 1.365(6)
C19 F19 1.341(4)
C19 C20 1.375(7)
C20 F20 1.341(4)
C20 C21 1.387(5)
C21 F21 1.345(4)
C22 C23 1.389(4)
C22 C27 1.393(4)
C23 F23 1.338(4)
C23 C24 1.387(4)
C24 F24 1.330(4)
C24 C25 1.380(5)
C25 F25 1.343(4)
C25 C26 1.362(6)
C26 F26 1.338(4)
C26 C27 1.385(5)
C27 F27 1.341(4)
C28 C33 1.385(4)
C28 C29 1.393(4)
C29 F29 1.338(3)
C29 C30 1.383(4)
C30 F30 1.340(3)
C30 C31 1.373(5)
C31 F31 1.330(3)
C31 C32 1.382(4)
C32 F32 1.337(3)
C32 C33 1.386(4)
C33 F33 1.349(3)
C34 C39 1.376(4)
C34 C35 1.395(4)
C35 F35 1.334(4)
C35 C36 1.391(5)
C36 F36 1.333(4)
C36 C37 1.381(6)
C37 F37 1.336(4)
C37 C38 1.380(5)
C38 F38 1.330(4)
C38 C39 1.391(4)
C39 F39 1.349(3)
C40 C41 1.496(7)
C41 C42 1.3900
C41 C46 1.3900
C42 C43 1.3900
C43 C44 1.3900
C44 C45 1.3900
C45 C46 1.3900
C40' C41' 1.496(13)
C41' C42' 1.3900
C41' C46' 1.3900
C42' C43' 1.3900
C43' C44' 1.3900
C44' C45' 1.3900
C45' C46' 1.3900
C50 C51 1.484(11)
C51 C52 1.3900
C51 C56 1.3900
C52 C53 1.3900
C53 C54 1.3900
C54 C55 1.3900
C55 C56 1.3900
